data_1576062
loop_
_publ_author_name
'Jiang, Tao'
'Zhou, Yuanbo'
'Ye, Tao'
'Liu, Shihao'
'Li, Ke'
'Zhao, Xiaohui'
'Sun, Zhongti'
'Aratani, Naoki'
'Yamada, Hiroko'
'Qiu, Fengxian'
'Pan, Jianming'
'Teranishi, Toshiharu'
'Xue, Songlin'

_publ_section_title
;
 Synthesis of wave-shaped Cu(ii) porphyrin arrays and their
 electrocatalytic hydrogen evolution activity.
;
_journal_issue 47
_journal_name_full 'Chemical science'
_journal_page_first 22498
_journal_page_last 22503
_journal_paper_doi 10.1039/d5sc07383a
_journal_volume 16
_journal_year 2025
_chemical_formula_moiety 'C94 H82 N8'
_chemical_formula_sum 'C94 H82 N8'
_chemical_formula_weight 1323.67
_space_group_crystal_system trigonal
_space_group_IT_number 148
_space_group_name_Hall '-R 3'
_space_group_name_H-M_alt 'R -3 :H'
_atom_sites_solution_hydrogens geom
_atom_sites_solution_primary dual
_audit_creation_date 2025-03-10
_audit_creation_method
;
Olex2 1.5-beta
(compiled 2025.03.04 svn.red2d20d0 for OlexSys, GUI svn.r7188)
;
_audit_update_record
;
2025-09-21 deposited with the CCDC.	2025-10-20 downloaded from the CCDC.
;
_cell_angle_alpha 90
_cell_angle_beta 90
_cell_angle_gamma 120
_cell_formula_units_Z 9
_cell_length_a 41.5602(10)
_cell_length_b 41.5602(10)
_cell_length_c 12.1635(3)
_cell_measurement_reflns_used 9166
_cell_measurement_temperature 100.00(10)
_cell_measurement_theta_max 72.5830
_cell_measurement_theta_min 3.6680
_cell_volume 18194.7(8)
_computing_cell_refinement 'CrysAlisPro 1.171.43.127a (Rigaku OD, 2024)'
_computing_data_collection 'CrysAlisPro 1.171.43.127a (Rigaku OD, 2024)'
_computing_data_reduction 'CrysAlisPro 1.171.43.127a (Rigaku OD, 2024)'
_computing_molecular_graphics 'Olex2 1.5-beta (Dolomanov et al., 2009)'
_computing_publication_material 'Olex2 1.5-beta (Dolomanov et al., 2009)'
_computing_structure_refinement 'SHELXL 2018/3 (Sheldrick, 2015)'
_computing_structure_solution 'SHELXT 2014/5 (Sheldrick, 2014)'
_diffrn_ambient_environment N~2~
_diffrn_ambient_temperature 100.00(10)
_diffrn_detector 'Hybrid Pixel Array Detector'
_diffrn_detector_area_resol_mean 10.0000
_diffrn_detector_type HyPix
_diffrn_measured_fraction_theta_full 0.991
_diffrn_measured_fraction_theta_max 0.991
_diffrn_measurement_details
;
List of Runs (angles in degrees, time in seconds):

  # Type    Start    End  Width  t~exp~   \w     \q     \k     \f   Frames
#--------------------------------------------------------------------------
  1  \w     52.00  97.00   0.50    0.30    --  107.55 -77.00   0.00   90
  2  \w     35.00  61.00   0.50    0.30    --  107.55 -77.00 -30.00   52
  3  \w     39.00  66.00   0.50    0.30    --  107.55 -61.00 -30.00   54
  4  \w     38.00  64.00   0.50    0.30    --  107.55 -61.00   0.00   52
  5  \w     35.00  68.00   0.50    0.30    --  107.55 -61.00 150.00   66
  6  \w    -35.00  -9.00   0.50    0.05    --   42.63 -19.00-180.00   52
  7  \w   -160.00-134.00   0.50    0.30    --  -97.00 -68.00 -94.00   52
  8  \w   -128.00 -75.00   0.50    0.30    --  -97.00 -68.00 -94.00  106
  9  \w    -64.00 -38.00   0.50    0.30    --  -97.00  61.00-150.00   52
 10  \w    -83.00 -22.00   0.50    0.05    --  -42.63 104.00 -80.00  122
 11  \w    -50.00 -25.00   0.50    0.30    --  -97.00  45.00 -60.00   50
 12  \w    -50.00 -25.00   0.50    0.30    --  -97.00  45.00   0.00   50
 13  \w    -54.00 -28.00   0.50    0.30    --  -97.00  45.00 150.00   52
 14  \w   -168.00-107.00   0.50    0.30    --  -97.00-104.00 178.00  122
 15  \w    -94.00 -52.00   0.50    0.05    --  -42.75 125.00 -30.00   84
 16  \w     -3.00  23.00   0.50    0.05    --   42.75 -19.00 -60.00   52
 17  \w    -27.00  40.00   0.50    0.05    --   42.75 -38.00-180.00  134
 18  \w    -12.00  23.00   0.50    0.05    --   42.75 -19.00-120.00   70
 19  \w    -37.00  20.00   0.50    0.05    --   42.75 -19.00 120.00  114
 20  \w     28.00 100.00   0.50    0.05    --   42.75  57.00   0.00  144
 21  \w    -37.00  21.00   0.50    0.05    --   42.75 -19.00-150.00  116
 22  \w    -37.00  23.00   0.50    0.05    --   42.75 -19.00  60.00  120
 23  \w    -49.00 -24.00   0.50    0.30    --  -97.00  45.00  30.00   50
 24  \w   -116.00 -73.00   0.50    0.30    --  -97.00 -70.00 145.07   86
 25  \w   -109.00 -33.00   0.50    0.30    --  -97.00 125.00  60.00  152
 26  \w   -173.00-133.00   0.50    0.30    --  -97.00 -45.00  30.00   80
 27  \w    -69.00 -43.00   0.50    0.30    --  -97.00 140.00 123.02   52
;
_diffrn_measurement_device 'four-circle diffractometer'
_diffrn_measurement_device_type 'ROD, Synergy Custom system, HyPix'
_diffrn_measurement_method '\w scans'
_diffrn_orient_matrix_type 'CrysAlisPro convention (1999,Acta A55,543-557)'
_diffrn_orient_matrix_UB_11 -0.0279094000
_diffrn_orient_matrix_UB_12 0.0014988000
_diffrn_orient_matrix_UB_13 -0.0803336000
_diffrn_orient_matrix_UB_21 0.0294948000
_diffrn_orient_matrix_UB_22 0.0138112000
_diffrn_orient_matrix_UB_23 -0.0917465000
_diffrn_orient_matrix_UB_31 -0.0136029000
_diffrn_orient_matrix_UB_32 -0.0404512000
_diffrn_orient_matrix_UB_33 -0.0343449000
_diffrn_radiation_monochromator mirror
_diffrn_radiation_probe x-ray
_diffrn_radiation_type 'Cu K\a'
_diffrn_radiation_wavelength 1.54184
_diffrn_reflns_av_R_equivalents 0.0639
_diffrn_reflns_av_unetI/netI 0.0453
_diffrn_reflns_Laue_measured_fraction_full 0.991
_diffrn_reflns_Laue_measured_fraction_max 0.991
_diffrn_reflns_limit_h_max 48
_diffrn_reflns_limit_h_min -49
_diffrn_reflns_limit_k_max 47
_diffrn_reflns_limit_k_min -47
_diffrn_reflns_limit_l_max 12
_diffrn_reflns_limit_l_min -14
_diffrn_reflns_number 36834
_diffrn_reflns_point_group_measured_fraction_full 0.991
_diffrn_reflns_point_group_measured_fraction_max 0.991
_diffrn_reflns_theta_full 66.548
_diffrn_reflns_theta_max 66.548
_diffrn_reflns_theta_min 3.684
_diffrn_source 'Rotating-anode X-ray tube'
_diffrn_source_type 'Rigaku (Cu) X-ray Source'
_exptl_absorpt_coefficient_mu 0.489
_exptl_absorpt_correction_T_max 1.00000
_exptl_absorpt_correction_T_min 0.61649
_exptl_absorpt_correction_type multi-scan
_exptl_absorpt_process_details
;
CrysAlisPro 1.171.43.127a (Rigaku Oxford Diffraction, 2024)
Empirical absorption correction using spherical harmonics,
implemented in SCALE3 ABSPACK scaling algorithm.
;
_exptl_crystal_colour 'clear light red'
_exptl_crystal_colour_lustre clear
_exptl_crystal_colour_modifier light
_exptl_crystal_colour_primary red
_exptl_crystal_density_diffrn 1.087
_exptl_crystal_description block
_exptl_crystal_F_000 6318
_exptl_crystal_size_max 0.18
_exptl_crystal_size_mid 0.12
_exptl_crystal_size_min 0.1
_refine_diff_density_max 0.379
_refine_diff_density_min -0.410
_refine_diff_density_rms 0.057
_refine_ls_extinction_method none
_refine_ls_goodness_of_fit_ref 1.036
_refine_ls_hydrogen_treatment constr
_refine_ls_matrix_type full
_refine_ls_number_parameters 522
_refine_ls_number_reflns 7070
_refine_ls_number_restraints 53
_refine_ls_restrained_S_all 1.045
_refine_ls_R_factor_all 0.1124
_refine_ls_R_factor_gt 0.0871
_refine_ls_shift/su_max 0.000
_refine_ls_shift/su_mean 0.000
_refine_ls_structure_factor_coef Fsqd
_refine_ls_weighting_details 'w=1/[\s^2^(Fo^2^)+(0.1168P)^2^+53.1043P] where P=(Fo^2^+2Fc^2^)/3'
_refine_ls_weighting_scheme calc
_refine_ls_wR_factor_gt 0.2229
_refine_ls_wR_factor_ref 0.2397
_reflns_Friedel_coverage 0.000
_reflns_number_gt 5216
_reflns_number_total 7070
_reflns_threshold_expression 'I > 2\s(I)'
_cod_data_source_file d5sc07383a2.cif
_cod_data_source_block 1
_cod_depositor_comments 'Adding full bibliography for 1576062.cif.'
_cod_original_cell_volume 18194.7(10)
_cod_original_sg_symbol_H-M 'R -3'
_cod_database_code 1576062
_shelx_shelxl_version_number 2018/3
_chemical_oxdiff_formula chn
_shelx_space_group_comment
;
The symmetry employed for this shelxl refinement is uniquely defined
by the following loop, which should always be used as a source of
symmetry information in preference to the above space-group names.
They are only intended as comments.
;
_cell_oxdiff_angle_alpha 89.999(2)
_cell_oxdiff_angle_beta 90.0324(19)
_cell_oxdiff_angle_gamma 120.001(3)
_cell_oxdiff_length_a 41.5393(9)
_cell_oxdiff_length_b 41.5939(12)
_cell_oxdiff_length_c 12.1599(3)
_cell_oxdiff_measurement_reflns_used 9165
_cell_oxdiff_volume 18194.6(8)
_shelx_estimated_absorpt_t_max 0.953
_shelx_estimated_absorpt_t_min 0.917
_olex2_refinement_description
;
1. Fixed Uiso
 At 1.2 times of:
  All C(H) groups, All N(H) groups
 At 1.5 times of:
  All C(H,H,H) groups
2. Restrained distances
 C44-C47 \\sim C44-C47A
 with sigma of 0.02
 C44-C45 \\sim C44-C45A
 with sigma of 0.02
 C44-C46 \\sim C44-C46A
 with sigma of 0.02
3. Rigid bond restraints
 C43, C39A
 with sigma for 1-2 distances of 0.0008 and sigma for 1-3 distances of 0.0004
 C44, C46A
 with sigma for 1-2 distances of 0.008 and sigma for 1-3 distances of 0.004
4. Uiso/Uaniso restraints and constraints
Uanis(C45) \\sim Ueq: with sigma of 0.001 and sigma for terminal atoms of 0.002
Uanis(C41A) \\sim Ueq, Uanis(C42A) \\sim Ueq, Uanis(C45A) \\sim Ueq,
Uanis(C47A) \\sim Ueq, Uanis(C46A) \\sim Ueq: with sigma of 0.01 and sigma for
terminal atoms of 0.02
Uanis(C47) \\sim Ueq, Uanis(C46A) \\sim Ueq: with sigma of 0.01 and sigma for
terminal atoms of 0.02
Uanis(C38A) \\sim Ueq, Uanis(C45A) \\sim Ueq: with sigma of 0.001 and sigma for
terminal atoms of 0.002
5. Others
 Sof(C42A)=Sof(H42A)=Sof(C38A)=Sof(H38A)=Sof(C39A)=Sof(H39A)=Sof(C41A)=
 Sof(H41A)=1-FVAR(1)
 Sof(C42)=Sof(H42)=Sof(C41)=Sof(H41)=Sof(C38)=Sof(H38)=Sof(C39)=Sof(H39)=FVAR(1)
 Sof(C47A)=Sof(H47D)=Sof(H47E)=Sof(H47F)=Sof(C46A)=Sof(H46D)=Sof(H46E)=
 Sof(H46F)=Sof(C45A)=Sof(H45D)=Sof(H45E)=Sof(H45F)=1-FVAR(2)
 Sof(C47)=Sof(H47A)=Sof(H47B)=Sof(H47C)=Sof(C45)=Sof(H45A)=Sof(H45B)=Sof(H45C)=
 Sof(C46)=Sof(H46A)=Sof(H46B)=Sof(H46C)=FVAR(2)
6.a Aromatic/amide H refined with riding coordinates:
 N2(H2), N4(H4), C13(H13), C14(H14), C27(H27), C4(H4A), C23(H23), C7(H7),
 C31(H31), C6(H6), C24(H24), C3(H3), C30(H30), C34(H34), C35(H35), C17(H17),
 C20(H20), C19(H19), C42(H42), C18(H18), C41(H41), C38(H38), C39(H39),
 C42A(H42A), C38A(H38A), C39A(H39A), C41A(H41A)
6.b Fitted hexagon refined as free rotating group:
 C42A(C37,C38A,C39A,C43,C41A)
6.c Idealised Me refined as rotating group:
 C11(H11A,H11B,H11C), C9(H9A,H9B,H9C), C10(H10A,H10B,H10C), C47(H47A,H47B,
 H47C), C45(H45A,H45B,H45C), C46(H46A,H46B,H46C), C47A(H47D,H47E,H47F),
 C46A(H46D,H46E,H46F), C45A(H45D,H45E,H45F)
;
_smtbx_masks_void_probe_radius 1.2
_smtbx_masks_void_truncation_radius 1.2
_olex2_submission_special_instructions 'No special instructions were received'
_oxdiff_exptl_absorpt_empirical_details
;
Empirical correction (ABSPACK) includes:
- Absorption correction using spherical harmonics
- Frame scaling
;
_oxdiff_exptl_absorpt_empirical_full_max 1.604
_oxdiff_exptl_absorpt_empirical_full_min 0.372

loop_
_space_group_symop_operation_xyz
'x, y, z'
'-y, x-y, z'
'-x+y, -x, z'
'x+2/3, y+1/3, z+1/3'
'-y+2/3, x-y+1/3, z+1/3'
'-x+y+2/3, -x+1/3, z+1/3'
'x+1/3, y+2/3, z+2/3'
'-y+1/3, x-y+2/3, z+2/3'
'-x+y+1/3, -x+2/3, z+2/3'
'-x, -y, -z'
'y, -x+y, -z'
'x-y, x, -z'
'-x+2/3, -y+1/3, -z+1/3'
'y+2/3, -x+y+1/3, -z+1/3'
'x-y+2/3, x+1/3, -z+1/3'
'-x+1/3, -y+2/3, -z+2/3'
'y+1/3, -x+y+2/3, -z+2/3'
'x-y+1/3, x+2/3, -z+2/3'

loop_
_atom_site_label
_atom_site_type_symbol
_atom_site_fract_x
_atom_site_fract_y
_atom_site_fract_z
_atom_site_U_iso_or_equiv
_atom_site_adp_type
_atom_site_occupancy
_atom_site_site_symmetry_order
_atom_site_calc_flag
_atom_site_refinement_flags_posn
_atom_site_refinement_flags_adp
_atom_site_refinement_flags_occupancy
_atom_site_disorder_assembly
_atom_site_disorder_group
N2 N 0.42822(8) 0.52644(8) 0.4107(2) 0.0458(7) Uani 1 1 d . . . . .
H2 H 0.439993 0.533280 0.347413 0.055 Uiso 1 1 calc R U . . .
N4 N 0.52827(7) 0.44797(8) 0.9288(2) 0.0435(7) Uani 1 1 d . . . . .
H4 H 0.532616 0.450413 0.857648 0.052 Uiso 1 1 calc R U . . .
N3 N 0.54175(7) 0.50399(8) 0.7800(2) 0.0428(6) Uani 1 1 d . . . . .
N1 N 0.44300(8) 0.58393(8) 0.2662(2) 0.0454(7) Uani 1 1 d . . . . .
C29 C 0.54358(9) 0.52561(10) 0.6990(2) 0.0421(8) Uani 1 1 d . . . . .
C22 C 0.39871(9) 0.53104(10) 0.4405(3) 0.0434(8) Uani 1 1 d . . . . .
C15 C 0.45407(9) 0.60886(9) 0.1871(3) 0.0440(8) Uani 1 1 d . . . . .
C2 C 0.35049(9) 0.54862(10) 0.4107(2) 0.0425(8) Uani 1 1 d . . . . .
C1 C 0.38621(9) 0.55136(10) 0.3757(3) 0.0432(8) Uani 1 1 d . . . . .
C12 C 0.40584(9) 0.57380(10) 0.2891(3) 0.0426(8) Uani 1 1 d . . . . .
C48 C 0.54168(9) 0.47716(11) 1.0023(3) 0.0465(8) Uani 1 1 d . . . . .
C13 C 0.39499(10) 0.59323(10) 0.2141(3) 0.0446(8) Uani 1 1 d . . . . .
H13 H 0.371206 0.591159 0.209501 0.054 Uiso 1 1 calc R U . . .
C32 C 0.56072(9) 0.52795(10) 0.8679(3) 0.0441(8) Uani 1 1 d . . . . .
C33 C 0.55999(9) 0.51522(10) 0.9735(3) 0.0441(8) Uani 1 1 d . . . . .
C25 C 0.43635(10) 0.50983(10) 0.4933(3) 0.0471(8) Uani 1 1 d . . . . .
C14 C 0.42455(10) 0.61481(10) 0.1519(3) 0.0457(8) Uani 1 1 d . . . . .
H14 H 0.425768 0.631039 0.094949 0.055 Uiso 1 1 calc R U . . .
C28 C 0.52196(10) 0.51118(10) 0.5966(2) 0.0424(8) Uani 1 1 d . . . . .
C27 C 0.49099(9) 0.51524(10) 0.5858(2) 0.0435(8) Uani 1 1 d . . . . .
H27 H 0.484586 0.525776 0.645257 0.052 Uiso 1 1 calc R U . . .
C26 C 0.46872(10) 0.50464(10) 0.4918(2) 0.0430(8) Uani 1 1 d . . . . .
C4 C 0.31359(10) 0.57708(11) 0.4537(3) 0.0498(9) Uani 1 1 d . . . . .
H4A H 0.312057 0.598989 0.462309 0.060 Uiso 1 1 calc R U . . .
C5 C 0.28241(10) 0.54286(11) 0.4730(3) 0.0477(8) Uani 1 1 d . . . . .
C23 C 0.38765(10) 0.51547(11) 0.5446(3) 0.0507(9) Uani 1 1 d . . . . .
H23 H 0.367396 0.513743 0.585674 0.061 Uiso 1 1 calc R U . . .
C36 C 0.50772(9) 0.41537(11) 0.9804(3) 0.0491(8) Uani 1 1 d . . . . .
C7 C 0.31980(9) 0.51481(10) 0.4344(3) 0.0443(8) Uani 1 1 d . . . . .
H7 H 0.321476 0.492871 0.429981 0.053 Uiso 1 1 calc R U . . .
C16 C 0.49352(10) 0.63191(10) 0.1517(3) 0.0509(9) Uani 1 1 d . . . . .
C31 C 0.57558(10) 0.56559(11) 0.8330(3) 0.0506(9) Uani 1 1 d . . . . .
H31 H 0.590234 0.587274 0.875569 0.061 Uiso 1 1 calc R U . . .
C6 C 0.28656(10) 0.51232(11) 0.4647(3) 0.0491(8) Uani 1 1 d . . . . .
H6 H 0.265860 0.488533 0.480202 0.059 Uiso 1 1 calc R U . . .
C40 C 0.51082(9) 0.62092(10) 0.0740(3) 0.0507(8) Uani 1 1 d . . . . .
C24 C 0.41135(10) 0.50295(11) 0.5778(3) 0.0520(9) Uani 1 1 d . . . . .
H24 H 0.410599 0.491640 0.646400 0.062 Uiso 1 1 calc R U . . .
C3 C 0.34713(10) 0.58007(10) 0.4220(3) 0.0468(8) Uani 1 1 d . . . . .
H3 H 0.367978 0.603889 0.407814 0.056 Uiso 1 1 calc R U . . .
C30 C 0.56469(11) 0.56430(11) 0.7275(3) 0.0527(9) Uani 1 1 d . . . . .
H30 H 0.569944 0.584839 0.681593 0.063 Uiso 1 1 calc R U . . .
C34 C 0.52868(12) 0.46125(12) 1.1049(3) 0.0614(10) Uani 1 1 d . . . . .
H34 H 0.533657 0.474235 1.172709 0.074 Uiso 1 1 calc R U . . .
C8 C 0.24521(11) 0.53994(12) 0.5031(3) 0.0575(10) Uani 1 1 d . . . . .
C35 C 0.50724(12) 0.42323(13) 1.0911(3) 0.0644(11) Uani 1 1 d . . . . .
H35 H 0.494419 0.405573 1.147549 0.077 Uiso 1 1 calc R U . . .
C17 C 0.51197(12) 0.66773(12) 0.1914(4) 0.0657(11) Uani 1 1 d . . . . .
H17 H 0.499782 0.675143 0.243056 0.079 Uiso 1 1 calc R U . . .
C20 C 0.54739(11) 0.64724(13) 0.0407(4) 0.0685(11) Uani 1 1 d . . . . .
H20 H 0.559868 0.640468 -0.011836 0.082 Uiso 1 1 calc R U . . .
C19 C 0.56488(12) 0.68242(13) 0.0838(5) 0.0789(14) Uani 1 1 d . . . . .
H19 H 0.589512 0.699758 0.061678 0.095 Uiso 1 1 calc R U . . .
C11 C 0.21335(12) 0.49943(13) 0.5015(4) 0.0712(12) Uani 1 1 d . . . . .
H11A H 0.211916 0.488693 0.428727 0.107 Uiso 1 1 calc R U . . .
H11B H 0.189849 0.498610 0.517733 0.107 Uiso 1 1 calc R U . . .
H11C H 0.217943 0.485128 0.557129 0.107 Uiso 1 1 calc R U . . .
C42 C 0.60596(14) 0.54344(15) 1.1258(4) 0.0615(14) Uani 0.848(9) 1 d . . P A 1
H42 H 0.615561 0.527734 1.106174 0.074 Uiso 0.848(9) 1 calc R U P A 1
C9 C 0.23563(13) 0.56050(14) 0.4161(5) 0.0799(14) Uani 1 1 d . . . . .
H9A H 0.254584 0.586905 0.416527 0.120 Uiso 1 1 calc R U . . .
H9B H 0.211316 0.557777 0.432740 0.120 Uiso 1 1 calc R U . . .
H9C H 0.234865 0.549961 0.343441 0.120 Uiso 1 1 calc R U . . .
C18 C 0.54704(13) 0.69285(14) 0.1590(5) 0.0818(14) Uani 1 1 d . . . . .
H18 H 0.559125 0.717358 0.187991 0.098 Uiso 1 1 calc R U . . .
C41 C 0.62121(17) 0.56764(16) 1.2143(4) 0.0756(17) Uani 0.848(9) 1 d . . P A 1
H41 H 0.641255 0.568569 1.254472 0.091 Uiso 0.848(9) 1 calc R U P A 1
C10 C 0.24821(15) 0.55530(19) 0.6182(4) 0.0972(18) Uani 1 1 d . . . . .
H10A H 0.257591 0.543438 0.668424 0.146 Uiso 1 1 calc R U . . .
H10B H 0.223648 0.550186 0.642838 0.146 Uiso 1 1 calc R U . . .
H10C H 0.265341 0.582192 0.617614 0.146 Uiso 1 1 calc R U . . .
C38 C 0.56534(17) 0.56694(19) 1.0923(4) 0.0762(19) Uani 0.848(9) 1 d . . P A 1
H38 H 0.546986 0.567900 1.048174 0.091 Uiso 0.848(9) 1 calc R U P A 1
C44 C 0.6226(2) 0.61726(17) 1.3445(4) 0.122(3) Uani 1 1 d D U . . .
C39 C 0.5802(2) 0.5906(2) 1.1824(6) 0.090(2) Uani 0.848(9) 1 d . . P A 1
H39 H 0.571232 0.606965 1.200835 0.108 Uiso 0.848(9) 1 calc R U P A 1
C47 C 0.6267(5) 0.6544(3) 1.3141(16) 0.113(6) Uani 0.687(13) 1 d D U P B 1
H47A H 0.602241 0.651083 1.296247 0.170 Uiso 0.687(13) 1 calc R U P B 1
H47B H 0.643099 0.664523 1.250173 0.170 Uiso 0.687(13) 1 calc R U P B 1
H47C H 0.637389 0.671526 1.376230 0.170 Uiso 0.687(13) 1 calc R U P B 1
C45 C 0.5985(3) 0.5991(3) 1.4429(7) 0.094(3) Uani 0.687(13) 1 d D U P B 1
H45A H 0.608590 0.615634 1.506620 0.141 Uiso 0.687(13) 1 calc R U P B 1
H45B H 0.597773 0.575639 1.458451 0.141 Uiso 0.687(13) 1 calc R U P B 1
H45C H 0.573227 0.594203 1.427903 0.141 Uiso 0.687(13) 1 calc R U P B 1
C46 C 0.6606(3) 0.6206(3) 1.3809(8) 0.133(5) Uani 0.687(13) 1 d D . P B 1
H46A H 0.678461 0.630924 1.320313 0.199 Uiso 0.687(13) 1 calc R U P B 1
H46B H 0.656538 0.595955 1.400147 0.199 Uiso 0.687(13) 1 calc R U P B 1
H46C H 0.670385 0.637040 1.444955 0.199 Uiso 0.687(13) 1 calc R U P B 1
C42A C 0.61541(10) 0.5622(5) 1.0814(11) 0.102(13) Uani 0.152(9) 1 d G U P A 2
H42A H 0.631324 0.559391 1.030979 0.123 Uiso 0.152(9) 1 calc R U P A 2
C37 C 0.57713(10) 0.54203(10) 1.0666(2) 0.0504(9) Uani 1 1 d G . . . .
C38A C 0.55385(10) 0.5461(5) 1.1403(10) 0.057(7) Uani 0.152(9) 1 d G U P A 2
H38A H 0.527692 0.532329 1.130180 0.068 Uiso 0.152(9) 1 calc R U P A 2
C39A C 0.56885(15) 0.5703(5) 1.2288(10) 0.069(7) Uani 0.152(9) 1 d G U P A 2
H39A H 0.552935 0.573044 1.279232 0.082 Uiso 0.152(9) 1 calc R U P A 2
C43 C 0.60712(16) 0.59040(12) 1.2436(3) 0.0849(16) Uani 1 1 d G U . . .
C41A C 0.63041(10) 0.5863(5) 1.1699(11) 0.13(2) Uani 0.152(9) 1 d G U P A 2
H41A H 0.656567 0.600106 1.180033 0.160 Uiso 0.152(9) 1 calc R U P A 2
C47A C 0.6405(11) 0.6577(5) 1.321(3) 0.108(11) Uani 0.313(13) 1 d D U P B 2
H47D H 0.622404 0.663026 1.285730 0.162 Uiso 0.313(13) 1 calc R U P B 2
H47E H 0.661635 0.665021 1.271235 0.162 Uiso 0.313(13) 1 calc R U P B 2
H47F H 0.649180 0.671737 1.389542 0.162 Uiso 0.313(13) 1 calc R U P B 2
C46A C 0.6282(11) 0.5987(8) 1.4429(18) 0.157(10) Uani 0.313(13) 1 d D U P B 2
H46D H 0.652121 0.599651 1.436804 0.236 Uiso 0.313(13) 1 calc R U P B 2
H46E H 0.608131 0.572766 1.446152 0.236 Uiso 0.313(13) 1 calc R U P B 2
H46F H 0.627842 0.611666 1.509867 0.236 Uiso 0.313(13) 1 calc R U P B 2
C45A C 0.5842(5) 0.6094(6) 1.4122(16) 0.092(6) Uani 0.313(13) 1 d D U P B 2
H45D H 0.591175 0.626257 1.475293 0.138 Uiso 0.313(13) 1 calc R U P B 2
H45E H 0.570864 0.583633 1.437999 0.138 Uiso 0.313(13) 1 calc R U P B 2
H45F H 0.568152 0.613783 1.362784 0.138 Uiso 0.313(13) 1 calc R U P B 2

loop_
_atom_site_aniso_label
_atom_site_aniso_U_11
_atom_site_aniso_U_22
_atom_site_aniso_U_33
_atom_site_aniso_U_23
_atom_site_aniso_U_13
_atom_site_aniso_U_12
N2 0.0552(17) 0.0708(19) 0.0300(13) 0.0009(12) -0.0015(12) 0.0454(16)
N4 0.0467(15) 0.0613(18) 0.0286(13) 0.0018(12) 0.0027(11) 0.0315(14)
N3 0.0469(15) 0.0645(18) 0.0302(13) -0.0040(12) -0.0041(11) 0.0377(14)
N1 0.0470(16) 0.0605(18) 0.0377(15) 0.0024(13) 0.0028(12) 0.0336(14)
C29 0.0488(19) 0.063(2) 0.0310(16) 0.0014(14) -0.0005(13) 0.0401(17)
C22 0.0476(19) 0.061(2) 0.0350(16) -0.0012(14) 0.0000(14) 0.0376(17)
C15 0.0495(19) 0.0489(19) 0.0388(17) -0.0051(14) -0.0022(14) 0.0285(16)
C2 0.0502(19) 0.063(2) 0.0291(15) -0.0013(14) -0.0030(13) 0.0392(18)
C1 0.0466(18) 0.063(2) 0.0323(16) -0.0055(14) -0.0038(13) 0.0363(17)
C12 0.0444(18) 0.057(2) 0.0377(17) -0.0007(14) -0.0017(13) 0.0334(16)
C48 0.0461(19) 0.071(2) 0.0312(16) -0.0031(15) 0.0013(13) 0.0357(18)
C13 0.0456(19) 0.055(2) 0.0383(17) -0.0021(15) -0.0027(14) 0.0293(17)
C32 0.0427(18) 0.066(2) 0.0358(17) -0.0065(15) -0.0033(13) 0.0364(17)
C33 0.0435(18) 0.065(2) 0.0342(17) -0.0040(15) 0.0006(13) 0.0351(17)
C25 0.058(2) 0.067(2) 0.0317(16) -0.0048(15) -0.0070(14) 0.0429(19)
C14 0.054(2) 0.052(2) 0.0365(17) -0.0020(14) -0.0071(15) 0.0310(17)
C28 0.054(2) 0.056(2) 0.0301(15) 0.0035(14) -0.0025(13) 0.0378(17)
C27 0.057(2) 0.062(2) 0.0289(15) -0.0015(14) -0.0020(14) 0.0428(18)
C26 0.055(2) 0.058(2) 0.0310(16) 0.0021(14) -0.0012(14) 0.0390(17)
C4 0.065(2) 0.063(2) 0.0429(19) -0.0088(16) -0.0070(16) 0.048(2)
C5 0.054(2) 0.066(2) 0.0344(17) 0.0010(15) 0.0031(14) 0.0388(19)
C23 0.059(2) 0.079(3) 0.0317(17) 0.0002(16) 0.0035(15) 0.048(2)
C36 0.0409(18) 0.072(2) 0.0424(18) 0.0024(17) 0.0066(14) 0.0348(18)
C7 0.050(2) 0.056(2) 0.0373(17) 0.0021(14) 0.0006(14) 0.0351(18)
C16 0.051(2) 0.053(2) 0.049(2) 0.0007(16) -0.0072(16) 0.0272(18)
C31 0.058(2) 0.063(2) 0.0414(19) -0.0089(16) -0.0059(16) 0.0374(19)
C6 0.054(2) 0.062(2) 0.0405(18) 0.0051(16) 0.0026(15) 0.0365(18)
C40 0.0395(18) 0.061(2) 0.053(2) 0.0088(17) 0.0011(15) 0.0266(17)
C24 0.064(2) 0.081(3) 0.0323(17) 0.0055(16) 0.0041(15) 0.052(2)
C3 0.051(2) 0.058(2) 0.0401(18) -0.0091(15) -0.0055(14) 0.0343(18)
C30 0.066(2) 0.063(2) 0.0418(19) 0.0007(16) -0.0025(16) 0.042(2)
C34 0.070(3) 0.080(3) 0.0347(19) 0.0025(17) 0.0146(17) 0.037(2)
C8 0.057(2) 0.082(3) 0.051(2) -0.0016(19) 0.0062(17) 0.047(2)
C35 0.072(3) 0.078(3) 0.045(2) 0.0136(19) 0.0217(19) 0.038(2)
C17 0.058(2) 0.057(2) 0.073(3) -0.003(2) -0.007(2) 0.021(2)
C20 0.050(2) 0.080(3) 0.076(3) 0.015(2) 0.009(2) 0.033(2)
C19 0.042(2) 0.060(3) 0.109(4) 0.018(3) -0.004(2) 0.006(2)
C11 0.062(3) 0.088(3) 0.073(3) 0.010(2) 0.020(2) 0.044(2)
C42 0.061(3) 0.068(3) 0.051(3) -0.003(2) -0.009(2) 0.029(3)
C9 0.059(3) 0.093(3) 0.110(4) 0.025(3) 0.009(2) 0.054(3)
C18 0.057(3) 0.070(3) 0.099(4) -0.008(3) -0.019(3) 0.017(2)
C41 0.084(4) 0.073(4) 0.055(3) -0.011(3) -0.023(3) 0.028(3)
C10 0.079(3) 0.147(5) 0.079(3) -0.032(3) 0.011(3) 0.067(4)
C38 0.088(4) 0.110(5) 0.054(3) -0.022(3) -0.002(3) 0.067(4)
C44 0.152(6) 0.083(4) 0.057(3) -0.020(3) 0.019(3) 0.003(4)
C39 0.110(5) 0.108(6) 0.072(4) -0.027(4) 0.006(4) 0.070(5)
C47 0.129(12) 0.061(6) 0.101(8) -0.031(5) 0.006(8) 0.011(5)
C45 0.097(3) 0.094(3) 0.087(3) -0.0046(19) 0.0039(19) 0.044(2)
C46 0.105(7) 0.162(10) 0.086(6) -0.084(7) -0.037(5) 0.033(7)
C42A 0.104(16) 0.100(16) 0.098(16) -0.011(9) 0.007(9) 0.046(10)
C37 0.057(2) 0.069(2) 0.0289(16) -0.0052(15) 0.0023(14) 0.0344(19)
C38A 0.057(7) 0.057(7) 0.057(7) 0.0000(10) 0.0001(10) 0.029(4)
C39A 0.101(6) 0.064(19) 0.050(17) 0.005(14) 0.012(15) 0.049(14)
C43 0.105(4) 0.075(3) 0.040(2) -0.001(2) 0.008(2) 0.018(3)
C41A 0.13(2) 0.13(2) 0.13(2) -0.005(10) 0.001(10) 0.061(13)
C47A 0.111(19) 0.108(17) 0.052(11) -0.014(10) 0.021(12) 0.015(11)
C46A 0.19(2) 0.173(17) 0.099(13) -0.047(10) -0.043(14) 0.081(15)
C45A 0.093(6) 0.091(6) 0.089(6) -0.002(2) 0.001(2) 0.044(4)

loop_
_atom_type_symbol
_atom_type_description
_atom_type_scat_dispersion_real
_atom_type_scat_dispersion_imag
_atom_type_scat_source
C C 0.0181 0.0091 'International Tables Vol C Tables 4.2.6.8 and 6.1.1.4'
H H 0.0000 0.0000 'International Tables Vol C Tables 4.2.6.8 and 6.1.1.4'
N N 0.0311 0.0180 'International Tables Vol C Tables 4.2.6.8 and 6.1.1.4'

loop_
_geom_angle_atom_site_label_1
_geom_angle_atom_site_label_2
_geom_angle_atom_site_label_3
_geom_angle
_geom_angle_site_symmetry_1
_geom_angle_site_symmetry_3
_geom_angle_publ_flag
C22 N2 H2 125.0 . . ?
C25 N2 H2 125.0 . . ?
C25 N2 C22 110.0(3) . . ?
C48 N4 H4 124.5 . . ?
C36 N4 H4 124.5 . . ?
C36 N4 C48 111.0(3) . . ?
C29 N3 C32 105.5(3) . . ?
C15 N1 C12 106.2(3) . . ?
N3 C29 C28 122.8(3) . . ?
N3 C29 C30 112.3(3) . . ?
C30 C29 C28 124.5(3) . . ?
N2 C22 C1 123.2(3) . . ?
N2 C22 C23 106.5(3) . . ?
C23 C22 C1 130.1(3) . . ?
N1 C15 C14 111.2(3) . . ?
N1 C15 C16 123.8(3) . . ?
C14 C15 C16 124.4(3) . . ?
C7 C2 C1 121.1(3) . . ?
C7 C2 C3 117.6(3) . . ?
C3 C2 C1 121.3(3) . . ?
C22 C1 C2 116.0(3) . . ?
C12 C1 C22 123.8(3) . . ?
C12 C1 C2 120.1(3) . . ?
N1 C12 C13 108.2(3) . . ?
C1 C12 N1 123.0(3) . . ?
C1 C12 C13 128.6(3) . . ?
N4 C48 C33 125.3(3) . . ?
N4 C48 C34 105.9(3) . . ?
C34 C48 C33 128.2(3) . . ?
C12 C13 H13 126.4 . . ?
C14 C13 C12 107.2(3) . . ?
C14 C13 H13 126.4 . . ?
N3 C32 C31 109.4(3) . . ?
C33 C32 N3 122.6(3) . . ?
C33 C32 C31 127.5(3) . . ?
C48 C33 C37 115.8(3) . . ?
C32 C33 C48 123.7(3) . . ?
C32 C33 C37 120.4(3) . . ?
N2 C25 C26 123.2(3) . . ?
N2 C25 C24 107.6(3) . . ?
C24 C25 C26 128.9(3) . . ?
C15 C14 H14 126.5 . . ?
C13 C14 C15 107.1(3) . . ?
C13 C14 H14 126.5 . . ?
C27 C28 C29 116.4(3) . . ?
C27 C28 C26 118.2(3) . 10_666 ?
C26 C28 C29 125.3(3) 10_666 . ?
C28 C27 H27 118.3 . . ?
C28 C27 C26 123.3(3) . . ?
C26 C27 H27 118.3 . . ?
C28 C26 C25 124.3(3) 10_666 . ?
C27 C26 C25 117.1(3) . . ?
C27 C26 C28 118.5(3) . 10_666 ?
C5 C4 H4A 119.3 . . ?
C5 C4 C3 121.4(3) . . ?
C3 C4 H4A 119.3 . . ?
C4 C5 C8 120.7(3) . . ?
C6 C5 C4 117.0(3) . . ?
C6 C5 C8 122.3(3) . . ?
C22 C23 H23 126.0 . . ?
C24 C23 C22 108.0(3) . . ?
C24 C23 H23 126.0 . . ?
N4 C36 C40 124.8(3) . 10_666 ?
N4 C36 C35 107.0(3) . . ?
C35 C36 C40 128.2(4) . 10_666 ?
C2 C7 H7 119.5 . . ?
C2 C7 C6 120.9(3) . . ?
C6 C7 H7 119.5 . . ?
C40 C16 C15 124.5(3) . . ?
C17 C16 C15 115.6(3) . . ?
C17 C16 C40 119.5(4) . . ?
C32 C31 H31 126.7 . . ?
C30 C31 C32 106.6(3) . . ?
C30 C31 H31 126.7 . . ?
C5 C6 C7 122.4(4) . . ?
C5 C6 H6 118.8 . . ?
C7 C6 H6 118.8 . . ?
C16 C40 C36 123.4(3) . 10_666 ?
C16 C40 C20 118.0(4) . . ?
C20 C40 C36 118.4(3) . 10_666 ?
C25 C24 H24 126.1 . . ?
C23 C24 C25 107.9(3) . . ?
C23 C24 H24 126.1 . . ?
C2 C3 C4 120.7(3) . . ?
C2 C3 H3 119.6 . . ?
C4 C3 H3 119.6 . . ?
C29 C30 H30 126.9 . . ?
C31 C30 C29 106.2(3) . . ?
C31 C30 H30 126.9 . . ?
C48 C34 H34 126.0 . . ?
C35 C34 C48 108.1(3) . . ?
C35 C34 H34 126.0 . . ?
C5 C8 C11 111.5(3) . . ?
C9 C8 C5 108.9(3) . . ?
C9 C8 C11 106.3(4) . . ?
C10 C8 C5 108.6(3) . . ?
C10 C8 C11 108.5(4) . . ?
C10 C8 C9 113.1(4) . . ?
C36 C35 H35 126.0 . . ?
C34 C35 C36 108.0(3) . . ?
C34 C35 H35 126.0 . . ?
C16 C17 H17 118.9 . . ?
C18 C17 C16 122.2(5) . . ?
C18 C17 H17 118.9 . . ?
C40 C20 H20 119.8 . . ?
C19 C20 C40 120.4(4) . . ?
C19 C20 H20 119.8 . . ?
C20 C19 H19 119.7 . . ?
C20 C19 C18 120.6(4) . . ?
C18 C19 H19 119.7 . . ?
C8 C11 H11A 109.5 . . ?
C8 C11 H11B 109.5 . . ?
C8 C11 H11C 109.5 . . ?
H11A C11 H11B 109.5 . . ?
H11A C11 H11C 109.5 . . ?
H11B C11 H11C 109.5 . . ?
C41 C42 H42 119.7 . . ?
C37 C42 H42 119.7 . . ?
C37 C42 C41 120.6(5) . . ?
C8 C9 H9A 109.5 . . ?
C8 C9 H9B 109.5 . . ?
C8 C9 H9C 109.5 . . ?
H9A C9 H9B 109.5 . . ?
H9A C9 H9C 109.5 . . ?
H9B C9 H9C 109.5 . . ?
C17 C18 C19 119.4(5) . . ?
C17 C18 H18 120.3 . . ?
C19 C18 H18 120.3 . . ?
C42 C41 H41 120.1 . . ?
C43 C41 C42 119.9(5) . . ?
C43 C41 H41 120.1 . . ?
C8 C10 H10A 109.5 . . ?
C8 C10 H10B 109.5 . . ?
C8 C10 H10C 109.5 . . ?
H10A C10 H10B 109.5 . . ?
H10A C10 H10C 109.5 . . ?
H10B C10 H10C 109.5 . . ?
C39 C38 H38 119.7 . . ?
C37 C38 H38 119.7 . . ?
C37 C38 C39 120.6(5) . . ?
C47 C44 C46 112.5(9) . . ?
C47 C44 C43 109.4(9) . . ?
C45 C44 C47 114.4(10) . . ?
C45 C44 C46 102.1(7) . . ?
C45 C44 C43 109.5(5) . . ?
C43 C44 C46 108.7(6) . . ?
C43 C44 C45A 103.5(8) . . ?
C47A C44 C43 116.7(15) . . ?
C47A C44 C46A 128.1(19) . . ?
C47A C44 C45A 101.8(17) . . ?
C46A C44 C43 111.9(11) . . ?
C46A C44 C45A 83.4(16) . . ?
C38 C39 H39 119.8 . . ?
C43 C39 C38 120.3(5) . . ?
C43 C39 H39 119.8 . . ?
C44 C47 H47A 109.5 . . ?
C44 C47 H47B 109.5 . . ?
C44 C47 H47C 109.5 . . ?
H47A C47 H47B 109.5 . . ?
H47A C47 H47C 109.5 . . ?
H47B C47 H47C 109.5 . . ?
C44 C45 H45A 109.5 . . ?
C44 C45 H45B 109.5 . . ?
C44 C45 H45C 109.5 . . ?
H45A C45 H45B 109.5 . . ?
H45A C45 H45C 109.5 . . ?
H45B C45 H45C 109.5 . . ?
C44 C46 H46A 109.5 . . ?
C44 C46 H46B 109.5 . . ?
C44 C46 H46C 109.5 . . ?
H46A C46 H46B 109.5 . . ?
H46A C46 H46C 109.5 . . ?
H46B C46 H46C 109.5 . . ?
C37 C42A H42A 120.0 . . ?
C37 C42A C41A 120.0 . . ?
C41A C42A H42A 120.0 . . ?
C42 C37 C33 120.6(3) . . ?
C42 C37 C38 118.5(4) . . ?
C38 C37 C33 120.9(4) . . ?
C42A C37 C33 121.5(3) . . ?
C38A C37 C33 118.5(3) . . ?
C38A C37 C42A 120.0 . . ?
C37 C38A H38A 120.0 . . ?
C37 C38A C39A 120.0 . . ?
C39A C38A H38A 120.0 . . ?
C38A C39A H39A 120.0 . . ?
C38A C39A C43 120.0 . . ?
C43 C39A H39A 120.0 . . ?
C41 C43 C44 121.7(6) . . ?
C39 C43 C41 119.9(4) . . ?
C39 C43 C44 118.4(6) . . ?
C39A C43 C44 118.0(5) . . ?
C41A C43 C44 122.0(5) . . ?
C41A C43 C39A 120.0 . . ?
C42A C41A H41A 120.0 . . ?
C43 C41A C42A 120.0 . . ?
C43 C41A H41A 120.0 . . ?
C44 C47A H47D 109.5 . . ?
C44 C47A H47E 109.5 . . ?
C44 C47A H47F 109.5 . . ?
H47D C47A H47E 109.5 . . ?
H47D C47A H47F 109.5 . . ?
H47E C47A H47F 109.5 . . ?
C44 C46A H46D 109.5 . . ?
C44 C46A H46E 109.5 . . ?
C44 C46A H46F 109.5 . . ?
H46D C46A H46E 109.5 . . ?
H46D C46A H46F 109.5 . . ?
H46E C46A H46F 109.5 . . ?
C44 C45A H45D 109.5 . . ?
C44 C45A H45E 109.5 . . ?
C44 C45A H45F 109.5 . . ?
H45D C45A H45E 109.5 . . ?
H45D C45A H45F 109.5 . . ?
H45E C45A H45F 109.5 . . ?

loop_
_geom_bond_atom_site_label_1
_geom_bond_atom_site_label_2
_geom_bond_distance
_geom_bond_site_symmetry_2
_geom_bond_publ_flag
N2 H2 0.8800 . ?
N2 C22 1.381(4) . ?
N2 C25 1.354(4) . ?
N4 H4 0.8800 . ?
N4 C48 1.380(4) . ?
N4 C36 1.342(5) . ?
N3 C29 1.310(4) . ?
N3 C32 1.404(4) . ?
N1 C15 1.317(4) . ?
N1 C12 1.411(4) . ?
C29 C28 1.475(4) . ?
C29 C30 1.437(5) . ?
C22 C1 1.429(5) . ?
C22 C23 1.391(5) . ?
C15 C14 1.433(5) . ?
C15 C16 1.490(5) . ?
C2 C1 1.493(4) . ?
C2 C7 1.376(5) . ?
C2 C3 1.389(5) . ?
C1 C12 1.373(5) . ?
C12 C13 1.432(5) . ?
C48 C33 1.414(5) . ?
C48 C34 1.389(5) . ?
C13 H13 0.9500 . ?
C13 C14 1.336(5) . ?
C32 C33 1.384(5) . ?
C32 C31 1.429(5) . ?
C33 C37 1.496(4) . ?
C25 C26 1.465(5) . ?
C25 C24 1.386(5) . ?
C14 H14 0.9500 . ?
C28 C27 1.385(5) . ?
C28 C26 1.412(4) 10_666 ?
C27 H27 0.9500 . ?
C27 C26 1.396(4) . ?
C4 H4A 0.9500 . ?
C4 C5 1.383(5) . ?
C4 C3 1.391(5) . ?
C5 C6 1.368(5) . ?
C5 C8 1.534(5) . ?
C23 H23 0.9500 . ?
C23 C24 1.385(5) . ?
C36 C40 1.464(5) 10_666 ?
C36 C35 1.389(5) . ?
C7 H7 0.9500 . ?
C7 C6 1.382(5) . ?
C16 C40 1.395(5) . ?
C16 C17 1.377(6) . ?
C31 H31 0.9500 . ?
C31 C30 1.352(5) . ?
C6 H6 0.9500 . ?
C40 C20 1.417(6) . ?
C24 H24 0.9500 . ?
C3 H3 0.9500 . ?
C30 H30 0.9500 . ?
C34 H34 0.9500 . ?
C34 C35 1.382(6) . ?
C8 C11 1.536(6) . ?
C8 C9 1.533(6) . ?
C8 C10 1.517(6) . ?
C35 H35 0.9500 . ?
C17 H17 0.9500 . ?
C17 C18 1.359(6) . ?
C20 H20 0.9500 . ?
C20 C19 1.371(7) . ?
C19 H19 0.9500 . ?
C19 C18 1.376(7) . ?
C11 H11A 0.9800 . ?
C11 H11B 0.9800 . ?
C11 H11C 0.9800 . ?
C42 H42 0.9500 . ?
C42 C41 1.390(7) . ?
C42 C37 1.374(6) . ?
C9 H9A 0.9800 . ?
C9 H9B 0.9800 . ?
C9 H9C 0.9800 . ?
C18 H18 0.9500 . ?
C41 H41 0.9500 . ?
C41 C43 1.385(8) . ?
C10 H10A 0.9800 . ?
C10 H10B 0.9800 . ?
C10 H10C 0.9800 . ?
C38 H38 0.9500 . ?
C38 C39 1.394(8) . ?
C38 C37 1.384(6) . ?
C44 C47 1.510(12) . ?
C44 C45 1.501(10) . ?
C44 C46 1.577(12) . ?
C44 C43 1.564(6) . ?
C44 C47A 1.488(18) . ?
C44 C46A 1.502(19) . ?
C44 C45A 1.676(15) . ?
C39 H39 0.9500 . ?
C39 C43 1.349(9) . ?
C47 H47A 0.9800 . ?
C47 H47B 0.9800 . ?
C47 H47C 0.9800 . ?
C45 H45A 0.9800 . ?
C45 H45B 0.9800 . ?
C45 H45C 0.9800 . ?
C46 H46A 0.9800 . ?
C46 H46B 0.9800 . ?
C46 H46C 0.9800 . ?
C42A H42A 0.9500 . ?
C42A C37 1.3900 . ?
C42A C41A 1.3900 . ?
C37 C38A 1.3900 . ?
C38A H38A 0.9500 . ?
C38A C39A 1.3900 . ?
C39A H39A 0.9500 . ?
C39A C43 1.3900 . ?
C43 C41A 1.3900 . ?
C41A H41A 0.9500 . ?
C47A H47D 0.9800 . ?
C47A H47E 0.9800 . ?
C47A H47F 0.9800 . ?
C46A H46D 0.9800 . ?
C46A H46E 0.9800 . ?
C46A H46F 0.9800 . ?
C45A H45D 0.9800 . ?
C45A H45E 0.9800 . ?
C45A H45F 0.9800 . ?

loop_
_geom_torsion_atom_site_label_1
_geom_torsion_atom_site_label_2
_geom_torsion_atom_site_label_3
_geom_torsion_atom_site_label_4
_geom_torsion
_geom_torsion_site_symmetry_1
_geom_torsion_site_symmetry_2
_geom_torsion_site_symmetry_3
_geom_torsion_site_symmetry_4
_geom_torsion_publ_flag
N2 C22 C1 C2 170.7(3) . . . . ?
N2 C22 C1 C12 -12.3(5) . . . . ?
N2 C22 C23 C24 2.1(4) . . . . ?
N2 C25 C26 C28 -50.5(5) . . . 10_666 ?
N2 C25 C26 C27 131.4(4) . . . . ?
N2 C25 C24 C23 0.4(4) . . . . ?
N4 C48 C33 C32 12.6(5) . . . . ?
N4 C48 C33 C37 -171.2(3) . . . . ?
N4 C48 C34 C35 -1.3(4) . . . . ?
N4 C36 C35 C34 -1.3(4) . . . . ?
N3 C29 C28 C27 103.5(4) . . . . ?
N3 C29 C28 C26 -79.6(5) . . . 10_666 ?
N3 C29 C30 C31 -1.0(4) . . . . ?
N3 C32 C33 C48 2.9(5) . . . . ?
N3 C32 C33 C37 -173.2(3) . . . . ?
N3 C32 C31 C30 2.0(4) . . . . ?
N1 C15 C14 C13 1.5(4) . . . . ?
N1 C15 C16 C40 86.4(5) . . . . ?
N1 C15 C16 C17 -100.8(4) . . . . ?
N1 C12 C13 C14 -1.9(4) . . . . ?
C29 N3 C32 C33 169.9(3) . . . . ?
C29 N3 C32 C31 -2.6(3) . . . . ?
C29 C28 C27 C26 176.9(3) . . . . ?
C22 N2 C25 C26 -173.3(3) . . . . ?
C22 N2 C25 C24 0.9(4) . . . . ?
C22 C1 C12 N1 -10.7(5) . . . . ?
C22 C1 C12 C13 175.1(3) . . . . ?
C22 C23 C24 C25 -1.6(5) . . . . ?
C15 N1 C12 C1 -172.5(3) . . . . ?
C15 N1 C12 C13 2.7(4) . . . . ?
C15 C16 C40 C36 -1.7(6) . . . 10_666 ?
C15 C16 C40 C20 173.9(3) . . . . ?
C15 C16 C17 C18 -174.5(4) . . . . ?
C2 C1 C12 N1 166.2(3) . . . . ?
C2 C1 C12 C13 -8.0(5) . . . . ?
C2 C7 C6 C5 -0.3(5) . . . . ?
C1 C22 C23 C24 -172.2(4) . . . . ?
C1 C2 C7 C6 -178.7(3) . . . . ?
C1 C2 C3 C4 179.4(3) . . . . ?
C1 C12 C13 C14 173.0(3) . . . . ?
C12 N1 C15 C14 -2.6(4) . . . . ?
C12 N1 C15 C16 168.6(3) . . . . ?
C12 C13 C14 C15 0.3(4) . . . . ?
C48 N4 C36 C40 179.4(3) . . . 10_666 ?
C48 N4 C36 C35 0.5(4) . . . . ?
C48 C33 C37 C42 64.5(5) . . . . ?
C48 C33 C37 C38 -118.0(5) . . . . ?
C48 C33 C37 C42A 107.3(11) . . . . ?
C48 C33 C37 C38A -71.6(11) . . . . ?
C48 C34 C35 C36 1.6(5) . . . . ?
C32 N3 C29 C28 -170.0(3) . . . . ?
C32 N3 C29 C30 2.2(4) . . . . ?
C32 C33 C37 C42 -119.1(4) . . . . ?
C32 C33 C37 C38 58.4(5) . . . . ?
C32 C33 C37 C42A -76.3(11) . . . . ?
C32 C33 C37 C38A 104.8(11) . . . . ?
C32 C31 C30 C29 -0.7(4) . . . . ?
C33 C48 C34 C35 169.9(4) . . . . ?
C33 C32 C31 C30 -170.0(3) . . . . ?
C33 C37 C38A C39A 178.8(3) . . . . ?
C25 N2 C22 C1 172.9(3) . . . . ?
C25 N2 C22 C23 -1.9(4) . . . . ?
C14 C15 C16 C40 -103.6(4) . . . . ?
C14 C15 C16 C17 69.2(5) . . . . ?
C28 C29 C30 C31 171.0(3) . . . . ?
C28 C27 C26 C25 178.6(3) . . . . ?
C28 C27 C26 C28 0.3(6) . . . 10_666 ?
C26 C25 C24 C23 174.3(4) . . . . ?
C26 C28 C27 C26 -0.3(6) 10_666 . . . ?
C4 C5 C6 C7 -2.4(5) . . . . ?
C4 C5 C8 C11 170.4(3) . . . . ?
C4 C5 C8 C9 53.4(5) . . . . ?
C4 C5 C8 C10 -70.1(5) . . . . ?
C5 C4 C3 C2 -1.2(5) . . . . ?
C23 C22 C1 C2 -15.7(6) . . . . ?
C23 C22 C1 C12 161.3(4) . . . . ?
C36 N4 C48 C33 -171.1(3) . . . . ?
C36 N4 C48 C34 0.5(4) . . . . ?
C36 C40 C20 C19 175.5(4) 10_666 . . . ?
C7 C2 C1 C22 -47.4(4) . . . . ?
C7 C2 C1 C12 135.5(3) . . . . ?
C7 C2 C3 C4 -1.4(5) . . . . ?
C16 C15 C14 C13 -169.7(3) . . . . ?
C16 C40 C20 C19 -0.3(6) . . . . ?
C16 C17 C18 C19 0.2(7) . . . . ?
C31 C32 C33 C48 174.0(3) . . . . ?
C31 C32 C33 C37 -2.1(5) . . . . ?
C6 C5 C8 C11 -10.1(5) . . . . ?
C6 C5 C8 C9 -127.0(4) . . . . ?
C6 C5 C8 C10 109.4(5) . . . . ?
C40 C36 C35 C34 179.9(4) 10_666 . . . ?
C40 C16 C17 C18 -1.4(6) . . . . ?
C40 C20 C19 C18 -0.8(7) . . . . ?
C24 C25 C26 C28 136.5(4) . . . 10_666 ?
C24 C25 C26 C27 -41.6(6) . . . . ?
C3 C2 C1 C22 131.7(3) . . . . ?
C3 C2 C1 C12 -45.4(4) . . . . ?
C3 C2 C7 C6 2.2(5) . . . . ?
C3 C4 C5 C6 3.1(5) . . . . ?
C3 C4 C5 C8 -177.4(3) . . . . ?
C30 C29 C28 C27 -67.7(5) . . . . ?
C30 C29 C28 C26 109.2(4) . . . 10_666 ?
C34 C48 C33 C32 -157.0(4) . . . . ?
C34 C48 C33 C37 19.3(5) . . . . ?
C8 C5 C6 C7 178.1(3) . . . . ?
C17 C16 C40 C36 -174.2(4) . . . 10_666 ?
C17 C16 C40 C20 1.3(5) . . . . ?
C20 C19 C18 C17 0.8(7) . . . . ?
C42 C41 C43 C44 178.2(5) . . . . ?
C42 C41 C43 C39 -3.9(9) . . . . ?
C41 C42 C37 C33 -178.2(4) . . . . ?
C41 C42 C37 C38 4.2(7) . . . . ?
C38 C39 C43 C41 2.6(10) . . . . ?
C38 C39 C43 C44 -179.5(6) . . . . ?
C44 C43 C41A C42A -180.0(5) . . . . ?
C39 C38 C37 C33 176.9(5) . . . . ?
C39 C38 C37 C42 -5.6(8) . . . . ?
C47 C44 C43 C41 137.2(10) . . . . ?
C47 C44 C43 C39 -40.6(11) . . . . ?
C45 C44 C43 C41 -96.6(8) . . . . ?
C45 C44 C43 C39 85.6(9) . . . . ?
C46 C44 C43 C41 14.1(9) . . . . ?
C46 C44 C43 C39 -163.7(8) . . . . ?
C42A C37 C38A C39A 0.0 . . . . ?
C37 C42 C41 C43 0.4(8) . . . . ?
C37 C38 C39 C43 2.2(10) . . . . ?
C37 C42A C41A C43 0.0 . . . . ?
C37 C38A C39A C43 0.0 . . . . ?
C38A C39A C43 C44 180.0(5) . . . . ?
C38A C39A C43 C41A 0.0 . . . . ?
C39A C43 C41A C42A 0.0 . . . . ?
C41A C42A C37 C33 -178.8(3) . . . . ?
C41A C42A C37 C38A 0.0 . . . . ?
C47A C44 C43 C39A -106(2) . . . . ?
C47A C44 C43 C41A 74(2) . . . . ?
C46A C44 C43 C39A 93(2) . . . . ?
C46A C44 C43 C41A -87(2) . . . . ?
C45A C44 C43 C39A 4.8(14) . . . . ?
C45A C44 C43 C41A -175.3(14) . . . . ?

loop_
_smtbx_masks_void_nr
_smtbx_masks_void_average_x
_smtbx_masks_void_average_y
_smtbx_masks_void_average_z
_smtbx_masks_void_volume
_smtbx_masks_void_count_electrons
_smtbx_masks_void_content
1 0.000 0.000 -0.216 305.8 36.9 ?
2 0.048 0.221 -0.120 162.4 35.9 ?
3 -0.009 0.286 0.334 20.9 0.0 ?
4 -0.038 0.342 0.668 20.9 0.0 ?
5 0.038 0.658 0.332 20.9 0.0 ?
6 0.009 0.714 0.666 20.9 0.0 ?
7 -0.048 0.779 0.120 162.4 35.9 ?
8 0.048 0.372 0.001 20.9 0.0 ?
9 0.113 0.494 0.546 162.4 35.9 ?
10 0.173 0.952 0.880 162.4 35.9 ?
11 0.160 0.714 0.787 162.4 35.9 ?
12 0.221 0.173 0.120 162.4 35.9 ?
13 0.286 0.446 -0.213 162.4 35.9 ?
14 0.333 0.667 -0.928 305.8 36.9 ?
15 0.286 0.295 0.666 20.9 0.0 ?
16 0.295 0.009 0.334 20.9 0.0 ?
17 0.324 0.952 0.001 20.9 0.0 ?
18 0.342 0.381 0.332 20.9 0.0 ?
19 0.381 0.887 0.546 162.4 35.9 ?
20 0.372 0.324 -0.001 20.9 0.0 ?
21 0.381 0.038 0.668 20.9 0.0 ?
22 0.446 0.160 0.213 162.4 35.9 ?
23 0.506 0.619 0.546 162.4 35.9 ?
24 0.494 0.381 0.454 162.4 35.9 ?
25 0.554 0.840 0.787 162.4 35.9 ?
26 0.619 0.113 0.454 162.4 35.9 ?
27 0.667 0.333 -0.261 305.8 36.9 ?
28 0.619 0.962 0.332 20.9 0.0 ?
29 0.628 0.676 0.001 20.9 0.0 ?
30 0.658 0.619 0.668 20.9 0.0 ?
31 0.676 0.048 0.999 20.9 0.0 ?
32 0.714 0.554 0.213 162.4 35.9 ?
33 0.705 0.991 0.666 20.9 0.0 ?
34 0.714 0.705 0.334 20.9 0.0 ?
35 0.779 0.827 0.880 162.4 35.9 ?
36 0.840 0.286 0.213 162.4 35.9 ?
37 0.827 0.048 0.120 162.4 35.9 ?
38 0.887 0.506 0.454 162.4 35.9 ?
39 0.952 0.628 -0.001 20.9 0.0 ?
